data_4317507
loop_
_publ_author_name
'Bing Luo'
'Wayne L. Gladfelter'

_publ_section_title
;
 Synthesis and Thermolysis of Alkyl- and Phenylamido Diphenylgallium,
 [Ph2GaN(H)R]2. Isolation and Structural Characterization of (PhGaNMe)7and
 (PhGaNPh)4
;
_journal_name_full 'Inorganic Chemistry'
_journal_page_first 590
_journal_page_last 597
_journal_paper_doi 10.1021/ic010877e
_journal_volume 41
_journal_year 2002
_chemical_formula_sum 'C90 H82 Ga4 N4'
_chemical_formula_weight 1498.48
_chemical_name_common 00176/BL050
_chemical_name_systematic
;
?
;
_space_group_IT_number 14
_symmetry_cell_setting monoclinic
_symmetry_space_group_name_Hall '-P 2ybc'
_symmetry_space_group_name_H-M 'P 1 21/c 1'
_atom_sites_solution_hydrogens geom
_atom_sites_solution_primary direct
_atom_sites_solution_secondary difmap
_audit_creation_method SHELXL-97
_cell_angle_alpha 90.00
_cell_angle_beta 91.6750(10)
_cell_angle_gamma 90.00
_cell_formula_units_Z 2
_cell_length_a 11.8216(7)
_cell_length_b 18.3642(10)
_cell_length_c 17.2032(10)
_cell_measurement_reflns_used 5494
_cell_measurement_temperature 173(2)
_cell_volume 3733.1(4)
_computing_cell_refinement 'Saint, Bruker'
_computing_data_collection 'Smart, Bruker'
_computing_data_reduction 'Saint, Bruker'
_computing_molecular_graphics 'Bruker SHELXTL'
_computing_publication_material 'Bruker SHELXTL'
_computing_structure_refinement 'SHELXL-97 (Sheldrick, 1997)'
_computing_structure_solution 'SHELXS-97 (Sheldrick, 1990)'
_diffrn_ambient_temperature 173(2)
_diffrn_measured_fraction_theta_full 0.998
_diffrn_measured_fraction_theta_max 0.998
_diffrn_measurement_device_type 'Smart CCD, Siemens'
_diffrn_measurement_method omega-scans
_diffrn_radiation_monochromator graphite
_diffrn_radiation_source 'Normal-focus sealed tube'
_diffrn_radiation_type MoK\a
_diffrn_radiation_wavelength 0.71073
_diffrn_reflns_av_R_equivalents 0.0318
_diffrn_reflns_av_sigmaI/netI 0.0223
_diffrn_reflns_limit_h_max 15
_diffrn_reflns_limit_h_min -15
_diffrn_reflns_limit_k_max 23
_diffrn_reflns_limit_k_min -23
_diffrn_reflns_limit_l_max 22
_diffrn_reflns_limit_l_min -22
_diffrn_reflns_number 38709
_diffrn_reflns_theta_full 27.51
_diffrn_reflns_theta_max 27.51
_diffrn_reflns_theta_min 1.62
_exptl_absorpt_coefficient_mu 1.477
_exptl_absorpt_correction_T_max 1.0000
_exptl_absorpt_correction_T_min 0.7794
_exptl_absorpt_correction_type multi-scan
_exptl_crystal_colour colorless
_exptl_crystal_density_diffrn 1.333
_exptl_crystal_density_method 'not measured'
_exptl_crystal_description block
_exptl_crystal_F_000 1548
_exptl_crystal_size_max 0.35
_exptl_crystal_size_mid 0.20
_exptl_crystal_size_min 0.18
_refine_diff_density_max 0.456
_refine_diff_density_min -0.291
_refine_diff_density_rms 0.054
_refine_ls_extinction_method none
_refine_ls_goodness_of_fit_ref 1.140
_refine_ls_hydrogen_treatment riding
_refine_ls_matrix_type full
_refine_ls_number_parameters 524
_refine_ls_number_reflns 8581
_refine_ls_number_restraints 30
_refine_ls_restrained_S_all 1.140
_refine_ls_R_factor_all 0.0637
_refine_ls_R_factor_gt 0.0491
_refine_ls_shift/su_max 0.001
_refine_ls_shift/su_mean 0.000
_refine_ls_structure_factor_coef Fsqd
_refine_ls_weighting_details 'calc w=1/[\s^2^(Fo^2^)+(0.0396P)^2^+3.3772P] where P=(Fo^2^+2Fc^2^)/3'
_refine_ls_weighting_scheme 'calc A=0.039600 B=3.377200'
_refine_ls_wR_factor_gt 0.1188
_refine_ls_wR_factor_ref 0.1247
_reflns_number_gt 6850
_reflns_number_total 8581
_reflns_threshold_expression >2sigma(I)
_cod_data_source_file ic010877e_2.cif
_cod_data_source_block Compound7,(PhGaNPh)4
_cod_depositor_comments
;
The following automatic conversions were performed:

'_exptl_absorpt_correction_type' tag value 'multi-scans' was replaced
with 'multi-scan' value.

'_symmetry_cell_setting' value 'Monoclinic'
changed to 'monoclinic' according to the built-in table from CIF Core
dictionary named 'cif_core.dic' version 2.4.1 from 2010-06-29.

Automatic conversion script
Id: cif_fix_values 1646 2011-03-28 12:23:43Z adriana 
;
_cod_database_code 4317507

loop_
_symmetry_equiv_pos_as_xyz
'x, y, z'
'-x, y+1/2, -z+1/2'
'-x, -y, -z'
'x, -y-1/2, z-1/2'

loop_
_atom_site_label
_atom_site_type_symbol
_atom_site_fract_x
_atom_site_fract_y
_atom_site_fract_z
_atom_site_U_iso_or_equiv
_atom_site_adp_type
_atom_site_occupancy
_atom_site_symmetry_multiplicity
_atom_site_calc_flag
_atom_site_refinement_flags
_atom_site_disorder_assembly
_atom_site_disorder_group
Ga1 Ga 0.41398(14) 0.00818(14) 0.57665(7) 0.0326(2) Uani 0.50 1 d PD A -1
Ga2 Ga 0.5847(2) 0.07741(10) 0.48722(12) 0.0335(2) Uani 0.50 1 d PD A -1
Ga3 Ga 0.41305(17) -0.00871(13) 0.41133(6) 0.0338(2) Uani 0.50 1 d PD A -1
Ga4 Ga 0.58694(18) -0.07707(10) 0.50483(10) 0.0333(2) Uani 0.50 1 d PD A -1
N1 N 0.5865(14) 0.0102(10) 0.5758(6) 0.0338(2) Uani 0.50 1 d PD A -1
N2 N 0.4194(15) 0.0769(8) 0.4849(10) 0.0333(2) Uani 0.50 1 d PD A -1
N3 N 0.5782(12) -0.0077(11) 0.4128(7) 0.0326(2) Uani 0.50 1 d PD A -1
N4 N 0.4145(18) -0.0749(8) 0.5030(11) 0.0335(2) Uani 0.50 1 d PD A -1
C1 C 0.3252(6) 0.0164(6) 0.6709(3) 0.0372(19) Uani 0.50 1 d PGD A -1
C2 C 0.3758(5) 0.0190(6) 0.7448(4) 0.038(2) Uani 0.50 1 d PG A -1
H2 H 0.4558 0.0159 0.7509 0.046 Uiso 0.50 1 calc PR A -1
C3 C 0.3094(7) 0.0262(5) 0.8097(3) 0.050(2) Uani 0.50 1 d PG A -1
H3 H 0.3439 0.0280 0.8602 0.061 Uiso 0.50 1 calc PR A -1
C4 C 0.1923(7) 0.0307(6) 0.8007(3) 0.049(2) Uani 0.50 1 d PG A -1
H4 H 0.1469 0.0356 0.8451 0.059 Uiso 0.50 1 calc PR A -1
C5 C 0.1417(5) 0.0280(5) 0.7268(4) 0.045(2) Uani 0.50 1 d PG A -1
H5 H 0.0618 0.0311 0.7206 0.053 Uiso 0.50 1 calc PR A -1
C6 C 0.2082(6) 0.0209(5) 0.6619(3) 0.0324(16) Uani 0.50 1 d PG A -1
H6 H 0.1736 0.0191 0.6114 0.039 Uiso 0.50 1 calc PR A -1
C7 C 0.6722(4) 0.16702(18) 0.4732(3) 0.0385(15) Uani 0.50 1 d PGD A -1
C8 C 0.6429(4) 0.2283(2) 0.5156(3) 0.0463(16) Uani 0.50 1 d PG A -1
H8 H 0.5830 0.2257 0.5512 0.056 Uiso 0.50 1 calc PR A -1
C9 C 0.7011(5) 0.29324(19) 0.5060(3) 0.056(2) Uani 0.50 1 d PG A -1
H9 H 0.6811 0.3351 0.5350 0.068 Uiso 0.50 1 calc PR A -1
C10 C 0.7887(5) 0.2970(2) 0.4540(3) 0.0539(18) Uani 0.50 1 d PG A -1
H10 H 0.8285 0.3414 0.4474 0.065 Uiso 0.50 1 calc PR A -1
C11 C 0.8181(4) 0.2357(3) 0.4116(3) 0.0532(19) Uani 0.50 1 d PG A -1
H11 H 0.8779 0.2383 0.3760 0.064 Uiso 0.50 1 calc PR A -1
C12 C 0.7598(5) 0.1708(2) 0.4212(3) 0.0412(17) Uani 0.50 1 d PG A -1
H12 H 0.7799 0.1289 0.3922 0.049 Uiso 0.50 1 calc PR A -1
C13 C 0.6538(3) 0.01499(19) 0.6471(2) 0.0326(11) Uani 0.50 1 d PGD A -1
C14 C 0.7023(4) 0.08140(16) 0.6679(2) 0.0469(16) Uani 0.50 1 d PG A -1
H14 H 0.6882 0.1233 0.6367 0.056 Uiso 0.50 1 calc PR A -1
C15 C 0.7713(4) 0.08656(19) 0.7345(2) 0.056(2) Uani 0.50 1 d PG A -1
H15 H 0.8045 0.1319 0.7488 0.067 Uiso 0.50 1 calc PR A -1
C16 C 0.7919(4) 0.0253(2) 0.7803(2) 0.0580(18) Uani 0.50 1 d PG A -1
H16 H 0.8391 0.0288 0.8257 0.070 Uiso 0.50 1 calc PR A -1
C17 C 0.7434(4) -0.0411(2) 0.7594(2) 0.0490(18) Uani 0.50 1 d PG A -1
H17 H 0.7575 -0.0830 0.7907 0.059 Uiso 0.50 1 calc PR A -1
C18 C 0.6744(4) -0.04626(16) 0.6929(2) 0.0458(15) Uani 0.50 1 d PG A -1
H18 H 0.6413 -0.0916 0.6786 0.055 Uiso 0.50 1 calc PR A -1
C19 C 0.3523(4) 0.1419(2) 0.4727(3) 0.0284(12) Uani 0.50 1 d PGD A -1
C20 C 0.2631(5) 0.1602(3) 0.5199(3) 0.0437(17) Uani 0.50 1 d PG A -1
H20 H 0.2426 0.1285 0.5608 0.052 Uiso 0.50 1 calc PR A -1
C21 C 0.2041(5) 0.2248(3) 0.5072(4) 0.052(2) Uani 0.50 1 d PG A -1
H21 H 0.1432 0.2373 0.5394 0.063 Uiso 0.50 1 calc PR A -1
C22 C 0.2342(6) 0.2711(3) 0.4473(4) 0.059(2) Uani 0.50 1 d PG A -1
H22 H 0.1939 0.3152 0.4386 0.070 Uiso 0.50 1 calc PR A -1
C23 C 0.3234(7) 0.2528(3) 0.4001(4) 0.054(2) Uani 0.50 1 d PG A -1
H23 H 0.3440 0.2844 0.3592 0.065 Uiso 0.50 1 calc PR A -1
C24 C 0.3824(5) 0.1882(3) 0.4128(4) 0.049(2) Uani 0.50 1 d PG A -1
H24 H 0.4433 0.1757 0.3805 0.059 Uiso 0.50 1 calc PR A -1
C25 C 0.6558(6) -0.0124(5) 0.3496(4) 0.0273(12) Uani 0.50 1 d PGD A -1
C26 C 0.6115(5) -0.0065(5) 0.2741(4) 0.040(2) Uani 0.50 1 d PG A -1
H26 H 0.5328 0.0017 0.2654 0.049 Uiso 0.50 1 calc PR A -1
C27 C 0.6824(7) -0.0127(5) 0.2114(3) 0.047(2) Uani 0.50 1 d PG A -1
H27 H 0.6522 -0.0087 0.1598 0.057 Uiso 0.50 1 calc PR A -1
C28 C 0.7976(7) -0.0247(5) 0.2242(3) 0.049(2) Uani 0.50 1 d PG A -1
H28 H 0.8460 -0.0289 0.1814 0.058 Uiso 0.50 1 calc PR A -1
C29 C 0.8418(5) -0.0305(5) 0.2997(4) 0.044(2) Uani 0.50 1 d PG A -1
H29 H 0.9205 -0.0387 0.3085 0.052 Uiso 0.50 1 calc PR A -1
C30 C 0.7709(6) -0.0244(5) 0.3624(3) 0.0387(19) Uani 0.50 1 d PG A -1
H30 H 0.8011 -0.0283 0.4140 0.046 Uiso 0.50 1 calc PR A -1
C31 C 0.3546(4) -0.1432(2) 0.5096(3) 0.0316(13) Uani 0.50 1 d PGD A -1
C32 C 0.3835(4) -0.2012(2) 0.4622(3) 0.0428(15) Uani 0.50 1 d PG A -1
H32 H 0.4413 -0.1955 0.4255 0.051 Uiso 0.50 1 calc PR A -1
C33 C 0.3279(5) -0.2675(2) 0.4686(3) 0.0510(19) Uani 0.50 1 d PG A -1
H33 H 0.3476 -0.3072 0.4363 0.061 Uiso 0.50 1 calc PR A -1
C34 C 0.2433(5) -0.2758(2) 0.5224(3) 0.0516(18) Uani 0.50 1 d PG A -1
H34 H 0.2053 -0.3211 0.5268 0.062 Uiso 0.50 1 calc PR A -1
C35 C 0.2144(4) -0.2178(3) 0.5697(3) 0.0512(18) Uani 0.50 1 d PG A -1
H35 H 0.1566 -0.2234 0.6065 0.061 Uiso 0.50 1 calc PR A -1
C36 C 0.2700(5) -0.1514(3) 0.5633(3) 0.0426(17) Uani 0.50 1 d PG A -1
H36 H 0.2503 -0.1118 0.5957 0.051 Uiso 0.50 1 calc PR A -1
C37 C 0.3086(3) -0.0177(2) 0.32107(19) 0.0395(13) Uani 0.50 1 d PGD A -1
C38 C 0.2638(4) -0.08535(18) 0.3011(2) 0.0438(17) Uani 0.50 1 d PG A -1
H38 H 0.2853 -0.1273 0.3303 0.053 Uiso 0.50 1 calc PR A -1
C39 C 0.1875(4) -0.09166(19) 0.2384(2) 0.0531(18) Uani 0.50 1 d PG A -1
H39 H 0.1569 -0.1379 0.2248 0.064 Uiso 0.50 1 calc PR A -1
C40 C 0.1560(3) -0.0303(3) 0.1957(2) 0.0538(16) Uani 0.50 1 d PG A -1
H40 H 0.1038 -0.0346 0.1529 0.065 Uiso 0.50 1 calc PR A -1
C41 C 0.2008(4) 0.0374(2) 0.2157(2) 0.0585(18) Uani 0.50 1 d PG A -1
H41 H 0.1792 0.0793 0.1865 0.070 Uiso 0.50 1 calc PR A -1
C42 C 0.2771(4) 0.04369(17) 0.2784(2) 0.0459(17) Uani 0.50 1 d PG A -1
H42 H 0.3077 0.0899 0.2920 0.055 Uiso 0.50 1 calc PR A -1
C43 C 0.6714(4) -0.1681(2) 0.5211(4) 0.0382(15) Uani 0.50 1 d PGD A -1
C44 C 0.7690(5) -0.1848(3) 0.4817(3) 0.045(2) Uani 0.50 1 d PG A -1
H44 H 0.7957 -0.1524 0.4432 0.054 Uiso 0.50 1 calc PR A -1
C45 C 0.8274(5) -0.2488(3) 0.4984(4) 0.061(2) Uani 0.50 1 d PG A -1
H45 H 0.8942 -0.2602 0.4715 0.073 Uiso 0.50 1 calc PR A -1
C46 C 0.7883(6) -0.2961(3) 0.5547(4) 0.0542(19) Uani 0.50 1 d PG A -1
H46 H 0.8283 -0.3399 0.5661 0.065 Uiso 0.50 1 calc PR A -1
C47 C 0.6907(7) -0.2795(3) 0.5941(4) 0.056(2) Uani 0.50 1 d PG A -1
H47 H 0.6639 -0.3118 0.6325 0.067 Uiso 0.50 1 calc PR A -1
C48 C 0.6322(5) -0.2154(3) 0.5773(4) 0.0434(18) Uani 0.50 1 d PG A -1
H48 H 0.5655 -0.2040 0.6043 0.052 Uiso 0.50 1 calc PR A -1
C49 C -0.0233(3) 0.15718(12) 0.25879(17) 0.0953(15) Uani 1 1 d G . .
H49 H -0.0368 0.1123 0.2844 0.114 Uiso 1 1 calc R . .
C50 C -0.09735(19) 0.18100(16) 0.19990(18) 0.0858(14) Uani 1 1 d G . .
H50 H -0.1615 0.1524 0.1852 0.103 Uiso 1 1 calc R . .
C51 C -0.0776(2) 0.24666(16) 0.16245(15) 0.0892(14) Uani 1 1 d G . .
H51 H -0.1282 0.2629 0.1222 0.107 Uiso 1 1 calc R . .
C52 C 0.0162(2) 0.28849(12) 0.18390(15) 0.0783(11) Uani 1 1 d G . .
H52 H 0.0297 0.3334 0.1583 0.094 Uiso 1 1 calc R . .
C53 C 0.09025(18) 0.26466(13) 0.24280(15) 0.0687(9) Uani 1 1 d G . .
H53 H 0.1544 0.2933 0.2575 0.082 Uiso 1 1 calc R . .
C54 C 0.0705(2) 0.19901(14) 0.28025(14) 0.0851(12) Uani 1 1 d G . .
H54 H 0.1211 0.1827 0.3205 0.102 Uiso 1 1 calc R . .
C55 C 0.4928(2) 0.16657(10) 0.19217(14) 0.0722(10) Uani 1 1 d G . .
H55 H 0.4890 0.1181 0.1731 0.087 Uiso 1 1 calc R . .
C56 C 0.58106(18) 0.18740(12) 0.24251(14) 0.0664(9) Uani 1 1 d G . .
H56 H 0.6376 0.1531 0.2579 0.080 Uiso 1 1 calc R . .
C57 C 0.58659(18) 0.25839(13) 0.27040(13) 0.0730(10) Uani 1 1 d G . .
H57 H 0.6469 0.2726 0.3048 0.088 Uiso 1 1 calc R . .
C58 C 0.5039(2) 0.30855(10) 0.24794(14) 0.0695(9) Uani 1 1 d G . .
H58 H 0.5076 0.3571 0.2670 0.083 Uiso 1 1 calc R . .
C59 C 0.41561(18) 0.28772(12) 0.19760(14) 0.0681(10) Uani 1 1 d G . .
H59 H 0.3591 0.3220 0.1823 0.082 Uiso 1 1 calc R . .
C60 C 0.41007(19) 0.21673(13) 0.16972(13) 0.0765(11) Uani 1 1 d G . .
H60 H 0.3497 0.2025 0.1353 0.092 Uiso 1 1 calc R . .
C61 C 0.993(2) 0.4336(13) 0.5235(9) 0.089(3) Uani 0.50 1 d PG B -1
H61 H 0.9946 0.3866 0.5464 0.106 Uiso 0.50 1 calc PR B -1
C62 C 0.8905(19) 0.4703(14) 0.5136(9) 0.093(3) Uani 0.50 1 d PG B -1
H62 H 0.8224 0.4482 0.5297 0.112 Uiso 0.50 1 calc PR B -1
C63 C 0.8879(19) 0.5391(14) 0.4800(9) 0.096(3) Uani 0.50 1 d PG B -1
H63 H 0.8180 0.5642 0.4733 0.115 Uiso 0.50 1 calc PR B -1
C61A C 0.988(2) 0.5714(13) 0.4564(9) 0.089(3) Uani 0.50 1 d PG B -1
H61A H 0.9858 0.6184 0.4335 0.106 Uiso 0.50 1 calc PR B -1
C62A C 1.0899(19) 0.5347(14) 0.4663(9) 0.093(3) Uani 0.50 1 d PG B -1
H62A H 1.1580 0.5567 0.4501 0.112 Uiso 0.50 1 calc PR B -1
C63A C 1.0925(19) 0.4659(14) 0.4998(9) 0.096(3) Uani 0.50 1 d PG B -1
H63A H 1.1624 0.4408 0.5066 0.115 Uiso 0.50 1 calc PR B -1
C64 C 0.9445(6) -0.0207(8) 0.5595(5) 0.0542(13) Uani 0.50 1 d PGU C -2
H64 H 0.8974 -0.0359 0.6002 0.065 Uiso 0.50 1 calc PR C -2
C65 C 0.9464(6) 0.0521(8) 0.5373(5) 0.0505(13) Uani 0.50 1 d PGU C -2
H65 H 0.9005 0.0866 0.5629 0.061 Uiso 0.50 1 calc PR C -2
C66 C 1.0154(6) 0.0744(8) 0.4777(5) 0.0538(13) Uani 0.50 1 d PGU C -2
H66 H 1.0166 0.1241 0.4626 0.065 Uiso 0.50 1 calc PR C -2
C64A C 1.0825(5) 0.0239(8) 0.4404(6) 0.0542(13) Uani 0.50 1 d PGU C -2
H64A H 1.1297 0.0391 0.3996 0.065 Uiso 0.50 1 calc PR C -2
C65A C 1.0807(5) -0.0489(8) 0.4626(6) 0.0505(13) Uani 0.50 1 d PGU C -2
H65A H 1.1265 -0.0833 0.4370 0.061 Uiso 0.50 1 calc PR C -2
C66A C 1.0117(6) -0.0711(8) 0.5221(5) 0.0538(13) Uani 0.50 1 d PGU C -2
H66A H 1.0104 -0.1209 0.5373 0.065 Uiso 0.50 1 calc PR C -2
C67 C 0.4296(6) 0.0319(6) 0.0309(5) 0.064(2) Uiso 0.315(5) 1 d PRD D -1
H67 H 0.3742 0.0559 0.0606 0.077 Uiso 0.315(5) 1 calc PR D -1
C68 C 0.4846(6) 0.0682(5) -0.0133(5) 0.071(2) Uiso 0.315(5) 1 d PRD D -1
H68 H 0.4681 0.1186 -0.0187 0.085 Uiso 0.315(5) 1 calc PR D -1
C69 C 0.5720(7) 0.0379(6) -0.0569(5) 0.065(2) Uiso 0.315(5) 1 d PRD D -1
H69 H 0.6176 0.0661 -0.0900 0.078 Uiso 0.315(5) 1 calc PR D -1
C67A C 0.5854(6) -0.0350(6) -0.0475(5) 0.064(2) Uiso 0.315(5) 1 d PRD D -1
H67A H 0.6408 -0.0590 -0.0771 0.077 Uiso 0.315(5) 1 calc PR D -1
C68A C 0.5304(6) -0.0713(5) -0.0033(5) 0.071(2) Uiso 0.315(5) 1 d PRD D -1
H68A H 0.5468 -0.1217 0.0021 0.085 Uiso 0.315(5) 1 calc PR D -1
C69A C 0.4430(6) -0.0410(5) 0.0403(5) 0.065(2) Uiso 0.315(5) 1 d PRD D -1
H69A H 0.3974 -0.0692 0.0735 0.078 Uiso 0.315(5) 1 calc PR D -1
C67D C 0.4382(6) 0.0618(6) 0.0107(5) 0.069(4) Uiso 0.185(5) 1 d PRD D -2
H67D H 0.3905 0.1020 0.0214 0.083 Uiso 0.185(5) 1 calc PR D -2
C68D C 0.5224(7) 0.0696(6) -0.0478(5) 0.052(3) Uiso 0.185(5) 1 d PRD D -2
H68D H 0.5371 0.1144 -0.0732 0.062 Uiso 0.185(5) 1 calc PR D -2
C69D C 0.5885(7) -0.0040(6) -0.0659(5) 0.051(3) Uiso 0.185(5) 1 d PRD D -2
H69D H 0.6401 -0.0038 -0.1072 0.061 Uiso 0.185(5) 1 calc PR D -2
C67E C 0.5749(6) -0.0683(5) -0.0245(5) 0.069(4) Uiso 0.185(5) 1 d PRD D -2
H67E H 0.6226 -0.1085 -0.0351 0.083 Uiso 0.185(5) 1 calc PR D -2
C68E C 0.4907(6) -0.0762(5) 0.0340(5) 0.052(3) Uiso 0.185(5) 1 d PRD D -2
H68E H 0.4760 -0.1210 0.0594 0.062 Uiso 0.185(5) 1 calc PR D -2
C69E C 0.4246(6) -0.0026(6) 0.0521(5) 0.051(3) Uiso 0.185(5) 1 d PRD D -2
H69E H 0.3730 -0.0027 0.0935 0.061 Uiso 0.185(5) 1 calc PR D -2

loop_
_atom_site_aniso_label
_atom_site_aniso_U_11
_atom_site_aniso_U_22
_atom_site_aniso_U_33
_atom_site_aniso_U_23
_atom_site_aniso_U_13
_atom_site_aniso_U_12
Ga1 0.0281(4) 0.0367(3) 0.0328(5) -0.0006(4) 0.0007(4) 0.0014(3)
Ga2 0.0296(3) 0.0349(3) 0.0359(7) 0.0004(3) 0.0003(4) 0.0011(2)
Ga3 0.0301(2) 0.0379(3) 0.0332(5) -0.0003(5) 0.0004(4) 0.0017(2)
Ga4 0.0293(4) 0.0349(3) 0.0356(7) 0.0010(3) 0.0019(4) 0.0025(2)
N1 0.0301(2) 0.0379(3) 0.0332(5) -0.0003(5) 0.0004(4) 0.0017(2)
N2 0.0293(4) 0.0349(3) 0.0356(7) 0.0010(3) 0.0019(4) 0.0025(2)
N3 0.0281(4) 0.0367(3) 0.0328(5) -0.0006(4) 0.0007(4) 0.0014(3)
N4 0.0296(3) 0.0349(3) 0.0359(7) 0.0004(3) 0.0003(4) 0.0011(2)
C1 0.045(4) 0.036(3) 0.032(4) -0.008(3) 0.008(3) -0.002(3)
C2 0.044(4) 0.042(4) 0.029(4) -0.006(3) -0.003(3) 0.005(3)
C3 0.068(5) 0.053(5) 0.031(4) -0.010(4) 0.002(3) -0.014(4)
C4 0.059(5) 0.057(4) 0.032(4) -0.010(4) 0.019(3) -0.009(3)
C5 0.044(4) 0.046(4) 0.044(6) 0.004(4) 0.005(4) -0.001(3)
C6 0.030(3) 0.038(3) 0.030(4) 0.003(4) 0.000(3) -0.005(3)
C7 0.039(4) 0.031(3) 0.045(4) 0.006(3) -0.010(3) -0.008(3)
C8 0.047(4) 0.037(4) 0.055(4) -0.011(3) -0.001(3) 0.004(3)
C9 0.068(6) 0.041(4) 0.059(5) -0.016(4) -0.012(4) 0.006(4)
C10 0.058(5) 0.033(4) 0.069(5) 0.004(3) -0.015(4) -0.012(3)
C11 0.044(4) 0.058(5) 0.058(4) 0.000(3) 0.004(3) -0.011(3)
C12 0.034(4) 0.036(4) 0.054(4) -0.002(3) -0.002(3) -0.001(3)
C13 0.025(3) 0.037(3) 0.036(3) 0.003(2) 0.002(2) 0.007(2)
C14 0.054(5) 0.047(4) 0.039(4) -0.008(3) -0.005(3) 0.000(3)
C15 0.065(6) 0.060(4) 0.042(5) -0.004(4) -0.014(3) -0.020(4)
C16 0.045(4) 0.089(5) 0.039(3) 0.001(3) -0.013(3) 0.000(4)
C17 0.058(5) 0.053(4) 0.036(4) 0.003(3) -0.007(4) 0.001(3)
C18 0.054(4) 0.045(3) 0.039(4) 0.003(3) -0.005(3) -0.004(3)
C19 0.027(3) 0.025(3) 0.033(3) -0.004(2) -0.004(2) -0.001(2)
C20 0.040(4) 0.048(5) 0.044(3) 0.005(3) 0.006(3) 0.009(3)
C21 0.053(5) 0.049(6) 0.056(4) 0.001(4) 0.011(4) 0.013(4)
C22 0.070(6) 0.034(4) 0.071(5) -0.006(4) -0.018(4) 0.024(4)
C23 0.056(5) 0.048(6) 0.057(5) 0.010(4) 0.000(3) -0.005(4)
C24 0.044(4) 0.050(5) 0.053(4) 0.002(4) 0.000(3) 0.007(4)
C25 0.032(3) 0.022(3) 0.028(3) 0.003(3) -0.002(2) -0.001(2)
C26 0.046(4) 0.041(5) 0.035(5) -0.007(3) 0.006(3) -0.004(3)
C27 0.050(4) 0.062(5) 0.029(4) -0.006(4) -0.007(3) -0.002(4)
C28 0.054(4) 0.057(4) 0.036(5) 0.000(4) 0.024(4) -0.001(3)
C29 0.045(4) 0.046(4) 0.040(6) 0.006(4) 0.001(3) -0.001(3)
C30 0.045(5) 0.038(3) 0.033(4) 0.005(3) 0.007(3) -0.002(3)
C31 0.029(3) 0.028(3) 0.038(3) -0.004(2) -0.006(2) 0.005(2)
C32 0.036(3) 0.042(4) 0.051(4) -0.005(3) 0.001(3) -0.001(3)
C33 0.054(5) 0.046(5) 0.053(4) -0.009(3) -0.008(3) 0.010(4)
C34 0.057(5) 0.031(4) 0.066(5) 0.004(3) -0.013(4) -0.018(3)
C35 0.039(4) 0.055(5) 0.061(4) -0.002(4) 0.010(3) -0.007(4)
C36 0.038(4) 0.040(4) 0.050(4) -0.007(3) 0.005(3) -0.004(3)
C37 0.024(3) 0.059(4) 0.035(3) -0.002(3) 0.001(2) 0.007(3)
C38 0.043(4) 0.046(3) 0.041(5) -0.006(3) -0.007(3) -0.001(3)
C39 0.048(4) 0.066(4) 0.045(4) -0.010(3) -0.006(3) -0.009(3)
C40 0.043(4) 0.080(5) 0.038(3) 0.004(3) -0.003(3) 0.002(3)
C41 0.059(5) 0.074(5) 0.042(4) 0.009(3) -0.008(3) 0.003(4)
C42 0.048(4) 0.051(4) 0.038(4) 0.000(3) -0.002(3) -0.006(3)
C43 0.041(4) 0.029(4) 0.044(3) -0.005(3) -0.008(3) 0.007(3)
C44 0.042(5) 0.038(5) 0.056(4) 0.010(4) 0.003(3) 0.006(4)
C45 0.059(6) 0.047(5) 0.075(5) 0.004(4) 0.007(4) 0.017(4)
C46 0.065(5) 0.038(4) 0.059(4) 0.006(3) -0.005(3) 0.020(4)
C47 0.068(6) 0.048(5) 0.052(4) 0.000(3) -0.001(4) -0.002(4)
C48 0.047(4) 0.045(5) 0.038(3) 0.005(3) 0.003(3) -0.001(4)
C49 0.133(4) 0.072(3) 0.081(3) -0.008(2) 0.019(3) -0.039(3)
C50 0.058(2) 0.100(3) 0.101(3) -0.049(3) 0.016(2) -0.020(2)
C51 0.078(3) 0.091(3) 0.098(3) -0.029(3) -0.029(2) 0.021(2)
C52 0.092(3) 0.067(2) 0.076(2) 0.0009(19) -0.011(2) -0.001(2)
C53 0.052(2) 0.071(2) 0.082(3) -0.0041(19) 0.0004(17) -0.0064(17)
C54 0.093(3) 0.074(3) 0.087(3) 0.003(2) -0.022(2) 0.000(2)
C55 0.093(3) 0.057(2) 0.066(2) 0.0121(17) -0.005(2) -0.011(2)
C56 0.058(2) 0.070(2) 0.071(2) 0.0179(18) 0.0053(17) -0.0026(17)
C57 0.065(2) 0.068(2) 0.086(3) 0.008(2) -0.0068(19) -0.0103(19)
C58 0.073(2) 0.060(2) 0.076(2) 0.0069(18) 0.0050(19) -0.0095(18)
C59 0.059(2) 0.070(2) 0.075(2) 0.0246(19) 0.0020(17) -0.0040(18)
C60 0.076(3) 0.076(3) 0.076(2) 0.018(2) -0.019(2) -0.015(2)
C61 0.146(9) 0.076(4) 0.042(8) 0.010(6) -0.019(5) -0.020(5)
C62 0.095(7) 0.101(5) 0.086(7) -0.048(6) 0.029(5) -0.043(5)
C63 0.078(8) 0.107(5) 0.098(8) -0.044(6) -0.051(6) 0.013(5)
C61A 0.146(9) 0.076(4) 0.042(8) 0.010(6) -0.019(5) -0.020(5)
C62A 0.095(7) 0.101(5) 0.086(7) -0.048(6) 0.029(5) -0.043(5)
C63A 0.078(8) 0.107(5) 0.098(8) -0.044(6) -0.051(6) 0.013(5)
C64 0.005(4) 0.106(3) 0.0514(18) 0.0123(18) 0.000(2) -0.007(3)
C65 0.010(3) 0.083(2) 0.0587(19) -0.0170(17) -0.006(2) 0.006(3)
C66 0.011(4) 0.062(2) 0.088(2) 0.0094(17) -0.015(2) -0.010(3)
C64A 0.005(4) 0.106(3) 0.0514(18) 0.0123(18) 0.000(2) -0.007(3)
C65A 0.010(3) 0.083(2) 0.0587(19) -0.0170(17) -0.006(2) 0.006(3)
C66A 0.011(4) 0.062(2) 0.088(2) 0.0094(17) -0.015(2) -0.010(3)

loop_
_atom_type_symbol
_atom_type_description
_atom_type_scat_dispersion_real
_atom_type_scat_dispersion_imag
_atom_type_scat_source
C C 0.0033 0.0016 'International Tables Vol C Tables 4.2.6.8 and 6.1.1.4'
H H 0.0000 0.0000 'International Tables Vol C Tables 4.2.6.8 and 6.1.1.4'
N N 0.0061 0.0033 'International Tables Vol C Tables 4.2.6.8 and 6.1.1.4'
Ga Ga 0.2307 1.6083 'International Tables Vol C Tables 4.2.6.8 and 6.1.1.4'

loop_
_geom_angle_atom_site_label_1
_geom_angle_atom_site_label_2
_geom_angle_atom_site_label_3
_geom_angle
_geom_angle_site_symmetry_1
_geom_angle_site_symmetry_3
_geom_angle_publ_flag
C1 Ga1 N4 126.8(5) . . ?
C1 Ga1 N2 128.8(5) . . ?
N4 Ga1 N2 88.9(7) . . ?
C1 Ga1 N1 124.3(4) . . ?
N4 Ga1 N1 89.3(8) . . ?
N2 Ga1 N1 85.9(7) . . ?
C1 Ga1 Ga3 147.5(2) . . ?
N4 Ga1 Ga3 44.1(5) . . ?
N2 Ga1 Ga3 44.9(5) . . ?
N1 Ga1 Ga3 88.3(4) . . ?
C1 Ga1 Ga2 144.1(3) . . ?
N4 Ga1 Ga2 89.0(5) . . ?
N2 Ga1 Ga2 42.9(5) . . ?
N1 Ga1 Ga2 43.1(4) . . ?
Ga3 Ga1 Ga2 59.83(6) . . ?
C1 Ga1 Ga4 143.0(3) . . ?
N4 Ga1 Ga4 45.0(6) . . ?
N2 Ga1 Ga4 88.0(4) . . ?
N1 Ga1 Ga4 44.3(5) . . ?
Ga3 Ga1 Ga4 59.80(6) . . ?
Ga2 Ga1 Ga4 59.47(7) . . ?
N2 Ga2 N1 90.1(7) . . ?
N2 Ga2 C7 122.2(5) . . ?
N1 Ga2 C7 129.0(5) . . ?
N2 Ga2 N3 87.9(7) . . ?
N1 Ga2 N3 90.3(7) . . ?
C7 Ga2 N3 125.6(5) . . ?
N2 Ga2 Ga4 90.2(5) . . ?
N1 Ga2 Ga4 44.9(5) . . ?
C7 Ga2 Ga4 147.5(2) . . ?
N3 Ga2 Ga4 45.4(5) . . ?
N2 Ga2 Ga3 44.9(5) . . ?
N1 Ga2 Ga3 89.9(5) . . ?
C7 Ga2 Ga3 141.08(19) . . ?
N3 Ga2 Ga3 43.0(4) . . ?
Ga4 Ga2 Ga3 60.17(6) . . ?
N2 Ga2 Ga1 44.8(4) . . ?
N1 Ga2 Ga1 45.3(5) . . ?
C7 Ga2 Ga1 144.9(2) . . ?
N3 Ga2 Ga1 89.0(4) . . ?
Ga4 Ga2 Ga1 60.47(6) . . ?
Ga3 Ga2 Ga1 59.92(5) . . ?
N3 Ga3 C37 128.1(4) . . ?
N3 Ga3 N4 90.6(8) . . ?
C37 Ga3 N4 124.5(5) . . ?
N3 Ga3 N2 88.0(8) . . ?
C37 Ga3 N2 124.9(4) . . ?
N4 Ga3 N2 88.8(7) . . ?
N3 Ga3 Ga2 44.9(5) . . ?
C37 Ga3 Ga2 146.08(16) . . ?
N4 Ga3 Ga2 89.2(5) . . ?
N2 Ga3 Ga2 43.1(5) . . ?
N3 Ga3 Ga1 90.6(4) . . ?
C37 Ga3 Ga1 141.24(16) . . ?
N4 Ga3 Ga1 43.9(5) . . ?
N2 Ga3 Ga1 45.0(4) . . ?
Ga2 Ga3 Ga1 60.25(6) . . ?
N3 Ga3 Ga4 45.2(5) . . ?
C37 Ga3 Ga4 146.38(17) . . ?
N4 Ga3 Ga4 45.4(6) . . ?
N2 Ga3 Ga4 88.6(4) . . ?
Ga2 Ga3 Ga4 59.83(7) . . ?
Ga1 Ga3 Ga4 60.47(5) . . ?
C43 Ga4 N1 127.0(5) . . ?
C43 Ga4 N3 131.2(5) . . ?
N1 Ga4 N3 88.4(7) . . ?
C43 Ga4 N4 121.5(5) . . ?
N1 Ga4 N4 88.5(7) . . ?
N3 Ga4 N4 87.0(6) . . ?
C43 Ga4 Ga2 149.9(2) . . ?
N1 Ga4 Ga2 43.4(4) . . ?
N3 Ga4 Ga2 45.1(5) . . ?
N4 Ga4 Ga2 88.5(5) . . ?
C43 Ga4 Ga3 143.8(2) . . ?
N1 Ga4 Ga3 88.7(4) . . ?
N3 Ga4 Ga3 42.9(4) . . ?
N4 Ga4 Ga3 44.1(4) . . ?
Ga2 Ga4 Ga3 60.00(6) . . ?
C43 Ga4 Ga1 139.96(19) . . ?
N1 Ga4 Ga1 45.1(5) . . ?
N3 Ga4 Ga1 88.4(4) . . ?
N4 Ga4 Ga1 43.5(5) . . ?
Ga2 Ga4 Ga1 60.06(7) . . ?
Ga3 Ga4 Ga1 59.72(5) . . ?
C13 N1 Ga2 127.9(11) . . ?
C13 N1 Ga4 123.5(11) . . ?
Ga2 N1 Ga4 91.7(5) . . ?
C13 N1 Ga1 121.3(9) . . ?
Ga2 N1 Ga1 91.6(6) . . ?
Ga4 N1 Ga1 90.6(6) . . ?
C19 N2 Ga2 122.9(12) . . ?
C19 N2 Ga3 122.8(11) . . ?
Ga2 N2 Ga3 92.0(6) . . ?
C19 N2 Ga1 126.8(9) . . ?
Ga2 N2 Ga1 92.4(6) . . ?
Ga3 N2 Ga1 90.1(6) . . ?
C25 N3 Ga3 130.2(10) . . ?
C25 N3 Ga2 120.6(12) . . ?
Ga3 N3 Ga2 92.0(6) . . ?
C25 N3 Ga4 122.0(11) . . ?
Ga3 N3 Ga4 91.9(6) . . ?
Ga2 N3 Ga4 89.5(5) . . ?
C31 N4 Ga1 127.3(12) . . ?
C31 N4 Ga3 126.8(11) . . ?
Ga1 N4 Ga3 92.1(6) . . ?
C31 N4 Ga4 118.3(13) . . ?
Ga1 N4 Ga4 91.5(6) . . ?
Ga3 N4 Ga4 90.6(7) . . ?
C2 C1 C6 120.0 . . ?
C2 C1 Ga1 122.1(4) . . ?
C6 C1 Ga1 117.9(4) . . ?
C3 C2 C1 120.0 . . ?
C3 C2 H2 120.0 . . ?
C1 C2 H2 120.0 . . ?
C4 C3 C2 120.0 . . ?
C4 C3 H3 120.0 . . ?
C2 C3 H3 120.0 . . ?
C3 C4 C5 120.0 . . ?
C3 C4 H4 120.0 . . ?
C5 C4 H4 120.0 . . ?
C6 C5 C4 120.0 . . ?
C6 C5 H5 120.0 . . ?
C4 C5 H5 120.0 . . ?
C5 C6 C1 120.0 . . ?
C5 C6 H6 120.0 . . ?
C1 C6 H6 120.0 . . ?
C8 C7 C12 120.0 . . ?
C8 C7 Ga2 118.3(3) . . ?
C12 C7 Ga2 121.7(3) . . ?
C9 C8 C7 120.0 . . ?
C9 C8 H8 120.0 . . ?
C7 C8 H8 120.0 . . ?
C8 C9 C10 120.0 . . ?
C8 C9 H9 120.0 . . ?
C10 C9 H9 120.0 . . ?
C9 C10 C11 120.0 . . ?
C9 C10 H10 120.0 . . ?
C11 C10 H10 120.0 . . ?
C10 C11 C12 120.0 . . ?
C10 C11 H11 120.0 . . ?
C12 C11 H11 120.0 . . ?
C11 C12 C7 120.0 . . ?
C11 C12 H12 120.0 . . ?
C7 C12 H12 120.0 . . ?
C14 C13 C18 120.0 . . ?
C14 C13 N1 119.0(8) . . ?
C18 C13 N1 120.9(8) . . ?
C15 C14 C13 120.0 . . ?
C15 C14 H14 120.0 . . ?
C13 C14 H14 120.0 . . ?
C16 C15 C14 120.0 . . ?
C16 C15 H15 120.0 . . ?
C14 C15 H15 120.0 . . ?
C15 C16 C17 120.0 . . ?
C15 C16 H16 120.0 . . ?
C17 C16 H16 120.0 . . ?
C16 C17 C18 120.0 . . ?
C16 C17 H17 120.0 . . ?
C18 C17 H17 120.0 . . ?
C17 C18 C13 120.0 . . ?
C17 C18 H18 120.0 . . ?
C13 C18 H18 120.0 . . ?
C20 C19 C24 120.0 . . ?
C20 C19 N2 122.5(7) . . ?
C24 C19 N2 117.5(7) . . ?
C21 C20 C19 120.0 . . ?
C21 C20 H20 120.0 . . ?
C19 C20 H20 120.0 . . ?
C20 C21 C22 120.0 . . ?
C20 C21 H21 120.0 . . ?
C22 C21 H21 120.0 . . ?
C21 C22 C23 120.0 . . ?
C21 C22 H22 120.0 . . ?
C23 C22 H22 120.0 . . ?
C22 C23 C24 120.0 . . ?
C22 C23 H23 120.0 . . ?
C24 C23 H23 120.0 . . ?
C23 C24 C19 120.0 . . ?
C23 C24 H24 120.0 . . ?
C19 C24 H24 120.0 . . ?
C26 C25 C30 120.0 . . ?
C26 C25 N3 117.9(8) . . ?
C30 C25 N3 122.0(8) . . ?
C27 C26 C25 120.0 . . ?
C27 C26 H26 120.0 . . ?
C25 C26 H26 120.0 . . ?
C28 C27 C26 120.0 . . ?
C28 C27 H27 120.0 . . ?
C26 C27 H27 120.0 . . ?
C27 C28 C29 120.0 . . ?
C27 C28 H28 120.0 . . ?
C29 C28 H28 120.0 . . ?
C30 C29 C28 120.0 . . ?
C30 C29 H29 120.0 . . ?
C28 C29 H29 120.0 . . ?
C29 C30 C25 120.0 . . ?
C29 C30 H30 120.0 . . ?
C25 C30 H30 120.0 . . ?
C32 C31 C36 120.0 . . ?
C32 C31 N4 119.3(9) . . ?
C36 C31 N4 120.7(9) . . ?
C31 C32 C33 120.0 . . ?
C31 C32 H32 120.0 . . ?
C33 C32 H32 120.0 . . ?
C34 C33 C32 120.0 . . ?
C34 C33 H33 120.0 . . ?
C32 C33 H33 120.0 . . ?
C33 C34 C35 120.0 . . ?
C33 C34 H34 120.0 . . ?
C35 C34 H34 120.0 . . ?
C36 C35 C34 120.0 . . ?
C36 C35 H35 120.0 . . ?
C34 C35 H35 120.0 . . ?
C35 C36 C31 120.0 . . ?
C35 C36 H36 120.0 . . ?
C31 C36 H36 120.0 . . ?
C38 C37 C42 120.0 . . ?
C38 C37 Ga3 119.8(2) . . ?
C42 C37 Ga3 120.2(2) . . ?
C39 C38 C37 120.0 . . ?
C39 C38 H38 120.0 . . ?
C37 C38 H38 120.0 . . ?
C38 C39 C40 120.0 . . ?
C38 C39 H39 120.0 . . ?
C40 C39 H39 120.0 . . ?
C39 C40 C41 120.0 . . ?
C39 C40 H40 120.0 . . ?
C41 C40 H40 120.0 . . ?
C40 C41 C42 120.0 . . ?
C40 C41 H41 120.0 . . ?
C42 C41 H41 120.0 . . ?
C41 C42 C37 120.0 . . ?
C41 C42 H42 120.0 . . ?
C37 C42 H42 120.0 . . ?
C44 C43 C48 120.0 . . ?
C44 C43 Ga4 123.0(3) . . ?
C48 C43 Ga4 117.0(3) . . ?
C43 C44 C45 120.0 . . ?
C43 C44 H44 120.0 . . ?
C45 C44 H44 120.0 . . ?
C44 C45 C46 120.0 . . ?
C44 C45 H45 120.0 . . ?
C46 C45 H45 120.0 . . ?
C47 C46 C45 120.0 . . ?
C47 C46 H46 120.0 . . ?
C45 C46 H46 120.0 . . ?
C48 C47 C46 120.0 . . ?
C48 C47 H47 120.0 . . ?
C46 C47 H47 120.0 . . ?
C47 C48 C43 120.0 . . ?
C47 C48 H48 120.0 . . ?
C43 C48 H48 120.0 . . ?
C50 C49 C54 120.0 . . ?
C50 C49 H49 120.0 . . ?
C54 C49 H49 120.0 . . ?
C51 C50 C49 120.0 . . ?
C51 C50 H50 120.0 . . ?
C49 C50 H50 120.0 . . ?
C52 C51 C50 120.0 . . ?
C52 C51 H51 120.0 . . ?
C50 C51 H51 120.0 . . ?
C51 C52 C53 120.0 . . ?
C51 C52 H52 120.0 . . ?
C53 C52 H52 120.0 . . ?
C54 C53 C52 120.0 . . ?
C54 C53 H53 120.0 . . ?
C52 C53 H53 120.0 . . ?
C53 C54 C49 120.0 . . ?
C53 C54 H54 120.0 . . ?
C49 C54 H54 120.0 . . ?
C56 C55 C60 120.0 . . ?
C56 C55 H55 120.0 . . ?
C60 C55 H55 120.0 . . ?
C55 C56 C57 120.0 . . ?
C55 C56 H56 120.0 . . ?
C57 C56 H56 120.0 . . ?
C56 C57 C58 120.0 . . ?
C56 C57 H57 120.0 . . ?
C58 C57 H57 120.0 . . ?
C59 C58 C57 120.0 . . ?
C59 C58 H58 120.0 . . ?
C57 C58 H58 120.0 . . ?
C58 C59 C60 120.0 . . ?
C58 C59 H59 120.0 . . ?
C60 C59 H59 120.0 . . ?
C59 C60 C55 120.0 . . ?
C59 C60 H60 120.0 . . ?
C55 C60 H60 120.0 . . ?
C62 C61 C63A 120.0 . . ?
C62 C61 H61 120.0 . . ?
C63A C61 H61 120.0 . . ?
C61 C62 C63 120.0 . . ?
C61 C62 H62 120.0 . . ?
C63 C62 H62 120.0 . . ?
C61A C63 C62 120.0 . . ?
C61A C63 H63 120.0 . . ?
C62 C63 H63 120.0 . . ?
C63 C61A C62A 120.0 . . ?
C63 C61A H61A 120.0 . . ?
C62A C61A H61A 120.0 . . ?
C61A C62A C63A 120.0 . . ?
C61A C62A H62A 120.0 . . ?
C63A C62A H62A 120.0 . . ?
C62A C63A C61 120.0 . . ?
C62A C63A H63A 120.0 . . ?
C61 C63A H63A 120.0 . . ?
C65 C64 C66A 120.0 . . ?
C65 C64 H64 120.0 . . ?
C66A C64 H64 120.0 . . ?
C66 C65 C64 120.0 . . ?
C66 C65 H65 120.0 . . ?
C64 C65 H65 120.0 . . ?
C64A C66 C65 120.0 . . ?
C64A C66 H66 120.0 . . ?
C65 C66 H66 120.0 . . ?
C66 C64A C65A 120.0 . . ?
C66 C64A H64A 120.0 . . ?
C65A C64A H64A 120.0 . . ?
C64A C65A C66A 120.0 . . ?
C64A C65A H65A 120.0 . . ?
C66A C65A H65A 120.0 . . ?
C65A C66A C64 120.0 . . ?
C65A C66A H66A 120.0 . . ?
C64 C66A H66A 120.0 . . ?
C68 C67 C69A 123.6 . . ?
C68 C67 H67 118.2 . . ?
C69A C67 H67 118.2 . . ?
C67 C68 C69 122.1 . . ?
C67 C68 H68 118.9 . . ?
C69 C68 H68 118.9 . . ?
C67A C69 C68 114.3 . . ?
C67A C69 H69 122.9 . . ?
C68 C69 H69 122.9 . . ?
C68A C67A C69 123.5 . . ?
C68A C67A H67A 118.2 . . ?
C69 C67A H67A 118.2 . . ?
C67A C68A C69A 122.1 . . ?
C67A C68A H68A 118.9 . . ?
C69A C68A H68A 118.9 . . ?
C67 C69A C68A 114.3 . . ?
C67 C69A H69A 122.9 . . ?
C68A C69A H69A 122.9 . . ?
C69E C67D C68D 122.3 . . ?
C69E C67D H67D 118.9 . . ?
C68D C67D H67D 118.9 . . ?
C67D C68D C69D 113.8 . . ?
C67D C68D H68D 123.1 . . ?
C69D C68D H68D 123.1 . . ?
C67E C69D C68D 123.7 . . ?
C67E C69D H69D 118.2 . . ?
C68D C69D H69D 118.2 . . ?
C69D C67E C68E 122.3 . . ?
C69D C67E H67E 118.9 . . ?
C68E C67E H67E 118.9 . . ?
C67E C68E C69E 113.8 . . ?
C67E C68E H68E 123.1 . . ?
C69E C68E H68E 123.1 . . ?
C67D C69E C68E 123.7 . . ?
C67D C69E H69E 118.2 . . ?
C68E C69E H69E 118.2 . . ?

loop_
_geom_bond_atom_site_label_1
_geom_bond_atom_site_label_2
_geom_bond_distance
_geom_bond_site_symmetry_2
_geom_bond_publ_flag
Ga1 C1 1.963(3) . ?
Ga1 N4 1.984(18) . ?
Ga1 N2 2.023(14) . ?
Ga1 N1 2.041(16) . ?
Ga1 Ga3 2.861(2) . ?
Ga1 Ga2 2.870(3) . ?
Ga1 Ga4 2.882(3) . ?
Ga2 N2 1.954(18) . ?
Ga2 N1 1.961(15) . ?
Ga2 C7 1.962(3) . ?
Ga2 N3 2.020(18) . ?
Ga2 Ga4 2.853(3) . ?
Ga2 Ga3 2.858(3) . ?
Ga3 N3 1.952(14) . ?
Ga3 C37 1.963(3) . ?
Ga3 N4 1.991(16) . ?
Ga3 N2 2.018(17) . ?
Ga3 Ga4 2.863(3) . ?
Ga4 C43 1.962(3) . ?
Ga4 N1 2.014(17) . ?
Ga4 N3 2.032(16) . ?
Ga4 N4 2.04(2) . ?
N1 C13 1.445(10) . ?
N2 C19 1.445(10) . ?
N3 C25 1.445(10) . ?
N4 C31 1.445(10) . ?
C1 C2 1.3900 . ?
C1 C6 1.3900 . ?
C2 C3 1.3900 . ?
C2 H2 0.9500 . ?
C3 C4 1.3900 . ?
C3 H3 0.9500 . ?
C4 C5 1.3900 . ?
C4 H4 0.9500 . ?
C5 C6 1.3900 . ?
C5 H5 0.9500 . ?
C6 H6 0.9500 . ?
C7 C8 1.3900 . ?
C7 C12 1.3900 . ?
C8 C9 1.3900 . ?
C8 H8 0.9500 . ?
C9 C10 1.3900 . ?
C9 H9 0.9500 . ?
C10 C11 1.3900 . ?
C10 H10 0.9500 . ?
C11 C12 1.3900 . ?
C11 H11 0.9500 . ?
C12 H12 0.9500 . ?
C13 C14 1.3900 . ?
C13 C18 1.3900 . ?
C14 C15 1.3900 . ?
C14 H14 0.9500 . ?
C15 C16 1.3900 . ?
C15 H15 0.9500 . ?
C16 C17 1.3900 . ?
C16 H16 0.9500 . ?
C17 C18 1.3900 . ?
C17 H17 0.9500 . ?
C18 H18 0.9500 . ?
C19 C20 1.3900 . ?
C19 C24 1.3900 . ?
C20 C21 1.3900 . ?
C20 H20 0.9500 . ?
C21 C22 1.3900 . ?
C21 H21 0.9500 . ?
C22 C23 1.3900 . ?
C22 H22 0.9500 . ?
C23 C24 1.3900 . ?
C23 H23 0.9500 . ?
C24 H24 0.9500 . ?
C25 C26 1.3900 . ?
C25 C30 1.3900 . ?
C26 C27 1.3900 . ?
C26 H26 0.9500 . ?
C27 C28 1.3900 . ?
C27 H27 0.9500 . ?
C28 C29 1.3900 . ?
C28 H28 0.9500 . ?
C29 C30 1.3900 . ?
C29 H29 0.9500 . ?
C30 H30 0.9500 . ?
C31 C32 1.3900 . ?
C31 C36 1.3900 . ?
C32 C33 1.3900 . ?
C32 H32 0.9500 . ?
C33 C34 1.3900 . ?
C33 H33 0.9500 . ?
C34 C35 1.3900 . ?
C34 H34 0.9500 . ?
C35 C36 1.3900 . ?
C35 H35 0.9500 . ?
C36 H36 0.9500 . ?
C37 C38 1.3900 . ?
C37 C42 1.3900 . ?
C38 C39 1.3900 . ?
C38 H38 0.9500 . ?
C39 C40 1.3900 . ?
C39 H39 0.9500 . ?
C40 C41 1.3900 . ?
C40 H40 0.9500 . ?
C41 C42 1.3900 . ?
C41 H41 0.9500 . ?
C42 H42 0.9500 . ?
C43 C44 1.3900 . ?
C43 C48 1.3900 . ?
C44 C45 1.3900 . ?
C44 H44 0.9500 . ?
C45 C46 1.3900 . ?
C45 H45 0.9500 . ?
C46 C47 1.3900 . ?
C46 H46 0.9500 . ?
C47 C48 1.3900 . ?
C47 H47 0.9500 . ?
C48 H48 0.9500 . ?
C49 C50 1.3900 . ?
C49 C54 1.3900 . ?
C49 H49 0.9500 . ?
C50 C51 1.3900 . ?
C50 H50 0.9500 . ?
C51 C52 1.3900 . ?
C51 H51 0.9500 . ?
C52 C53 1.3900 . ?
C52 H52 0.9500 . ?
C53 C54 1.3900 . ?
C53 H53 0.9500 . ?
C54 H54 0.9500 . ?
C55 C56 1.3900 . ?
C55 C60 1.3900 . ?
C55 H55 0.9500 . ?
C56 C57 1.3900 . ?
C56 H56 0.9500 . ?
C57 C58 1.3900 . ?
C57 H57 0.9500 . ?
C58 C59 1.3900 . ?
C58 H58 0.9500 . ?
C59 C60 1.3900 . ?
C59 H59 0.9500 . ?
C60 H60 0.9500 . ?
C61 C62 1.3900 . ?
C61 C63A 1.3900 . ?
C61 H61 0.9500 . ?
C62 C63 1.3900 . ?
C62 H62 0.9500 . ?
C63 C61A 1.3900 . ?
C63 H63 0.9500 . ?
C61A C62A 1.3900 . ?
C61A H61A 0.9500 . ?
C62A C63A 1.3900 . ?
C62A H62A 0.9500 . ?
C63A H63A 0.9500 . ?
C64 C65 1.3900 . ?
C64 C66A 1.3900 . ?
C64 H64 0.9500 . ?
C65 C66 1.3900 . ?
C65 H65 0.9500 . ?
C66 C64A 1.3900 . ?
C66 H66 0.9500 . ?
C64A C65A 1.3900 . ?
C64A H64A 0.9500 . ?
C65A C66A 1.3900 . ?
C65A H65A 0.9500 . ?
C66A H66A 0.9500 . ?
C67 C68 1.2136 . ?
C67 C69A 1.3574 . ?
C67 H67 0.9500 . ?
C68 C69 1.4089 . ?
C68 H68 0.9500 . ?
C69 C67A 1.3578 . ?
C69 H69 0.9500 . ?
C67A C68A 1.2135 . ?
C67A H67A 0.9500 . ?
C68A C69A 1.4088 . ?
C68A H68A 0.9500 . ?
C69A H69A 0.9500 . ?
C67D C69E 1.3921 . ?
C67D C68D 1.4433 . ?
C67D H67D 0.9500 . ?
C68D C69D 1.5960 . ?
C68D H68D 0.9500 . ?
C69D C67E 1.3921 . ?
C69D H69D 0.9500 . ?
C67E C68E 1.4434 . ?
C67E H67E 0.9500 . ?
C68E C69E 1.5960 . ?
C68E H68E 0.9500 . ?
C69E H69E 0.9500 . ?

loop_
_geom_torsion_atom_site_label_1
_geom_torsion_atom_site_label_2
_geom_torsion_atom_site_label_3
_geom_torsion_atom_site_label_4
_geom_torsion
_geom_torsion_site_symmetry_1
_geom_torsion_site_symmetry_2
_geom_torsion_site_symmetry_3
_geom_torsion_site_symmetry_4
_geom_torsion_publ_flag
C1 Ga1 Ga2 N2 -94.7(9) . . . . ?
N4 Ga1 Ga2 N2 89.4(9) . . . . ?
N1 Ga1 Ga2 N2 179.4(10) . . . . ?
Ga3 Ga1 Ga2 N2 54.6(7) . . . . ?
Ga4 Ga1 Ga2 N2 125.2(8) . . . . ?
C1 Ga1 Ga2 N1 85.9(8) . . . . ?
N4 Ga1 Ga2 N1 -90.0(9) . . . . ?
N2 Ga1 Ga2 N1 -179.4(10) . . . . ?
Ga3 Ga1 Ga2 N1 -124.8(7) . . . . ?
Ga4 Ga1 Ga2 N1 -54.2(7) . . . . ?
C1 Ga1 Ga2 C7 -11.6(6) . . . . ?
N4 Ga1 Ga2 C7 172.5(5) . . . . ?
N2 Ga1 Ga2 C7 83.1(8) . . . . ?
N1 Ga1 Ga2 C7 -97.5(8) . . . . ?
Ga3 Ga1 Ga2 C7 137.7(4) . . . . ?
Ga4 Ga1 Ga2 C7 -151.7(3) . . . . ?
C1 Ga1 Ga2 N3 177.3(6) . . . . ?
N4 Ga1 Ga2 N3 1.4(9) . . . . ?
N2 Ga1 Ga2 N3 -88.0(9) . . . . ?
N1 Ga1 Ga2 N3 91.4(8) . . . . ?
Ga3 Ga1 Ga2 N3 -33.4(5) . . . . ?
Ga4 Ga1 Ga2 N3 37.2(5) . . . . ?
C1 Ga1 Ga2 Ga4 140.1(5) . . . . ?
N4 Ga1 Ga2 Ga4 -35.8(6) . . . . ?
N2 Ga1 Ga2 Ga4 -125.2(8) . . . . ?
N1 Ga1 Ga2 Ga4 54.2(7) . . . . ?
Ga3 Ga1 Ga2 Ga4 -70.58(8) . . . . ?
C1 Ga1 Ga2 Ga3 -149.3(5) . . . . ?
N4 Ga1 Ga2 Ga3 34.8(6) . . . . ?
N2 Ga1 Ga2 Ga3 -54.6(7) . . . . ?
N1 Ga1 Ga2 Ga3 124.8(7) . . . . ?
Ga4 Ga1 Ga2 Ga3 70.58(8) . . . . ?
N2 Ga2 Ga3 N3 179.3(10) . . . . ?
N1 Ga2 Ga3 N3 -90.5(9) . . . . ?
C7 Ga2 Ga3 N3 91.7(7) . . . . ?
Ga4 Ga2 Ga3 N3 -55.1(7) . . . . ?
Ga1 Ga2 Ga3 N3 -126.2(7) . . . . ?
N2 Ga2 Ga3 C37 85.0(7) . . . . ?
N1 Ga2 Ga3 C37 175.1(4) . . . . ?
C7 Ga2 Ga3 C37 -2.6(5) . . . . ?
N3 Ga2 Ga3 C37 -94.4(7) . . . . ?
Ga4 Ga2 Ga3 C37 -149.5(3) . . . . ?
Ga1 Ga2 Ga3 C37 139.4(3) . . . . ?
N2 Ga2 Ga3 N4 -89.1(9) . . . . ?
N1 Ga2 Ga3 N4 1.1(9) . . . . ?
C7 Ga2 Ga3 N4 -176.7(5) . . . . ?
N3 Ga2 Ga3 N4 91.6(9) . . . . ?
Ga4 Ga2 Ga3 N4 36.4(7) . . . . ?
Ga1 Ga2 Ga3 N4 -34.6(7) . . . . ?
N1 Ga2 Ga3 N2 90.2(8) . . . . ?
C7 Ga2 Ga3 N2 -87.6(7) . . . . ?
N3 Ga2 Ga3 N2 -179.3(10) . . . . ?
Ga4 Ga2 Ga3 N2 125.5(6) . . . . ?
Ga1 Ga2 Ga3 N2 54.5(6) . . . . ?
N2 Ga2 Ga3 Ga1 -54.5(6) . . . . ?
N1 Ga2 Ga3 Ga1 35.7(6) . . . . ?
C7 Ga2 Ga3 Ga1 -142.0(3) . . . . ?
N3 Ga2 Ga3 Ga1 126.2(7) . . . . ?
Ga4 Ga2 Ga3 Ga1 71.07(7) . . . . ?
N2 Ga2 Ga3 Ga4 -125.5(6) . . . . ?
N1 Ga2 Ga3 Ga4 -35.4(5) . . . . ?
C7 Ga2 Ga3 Ga4 146.9(3) . . . . ?
N3 Ga2 Ga3 Ga4 55.1(7) . . . . ?
Ga1 Ga2 Ga3 Ga4 -71.07(7) . . . . ?
C1 Ga1 Ga3 N3 -179.0(7) . . . . ?
N4 Ga1 Ga3 N3 -90.2(11) . . . . ?
N2 Ga1 Ga3 N3 86.6(9) . . . . ?
N1 Ga1 Ga3 N3 0.6(9) . . . . ?
Ga2 Ga1 Ga3 N3 34.7(6) . . . . ?
Ga4 Ga1 Ga3 N3 -35.3(6) . . . . ?
C1 Ga1 Ga3 C37 1.6(7) . . . . ?
N4 Ga1 Ga3 C37 90.5(9) . . . . ?
N2 Ga1 Ga3 C37 -92.7(7) . . . . ?
N1 Ga1 Ga3 C37 -178.7(4) . . . . ?
Ga2 Ga1 Ga3 C37 -144.6(3) . . . . ?
Ga4 Ga1 Ga3 C37 145.4(3) . . . . ?
C1 Ga1 Ga3 N4 -88.9(11) . . . . ?
N2 Ga1 Ga3 N4 176.7(12) . . . . ?
N1 Ga1 Ga3 N4 90.8(10) . . . . ?
Ga2 Ga1 Ga3 N4 124.9(9) . . . . ?
Ga4 Ga1 Ga3 N4 54.9(9) . . . . ?
C1 Ga1 Ga3 N2 94.4(9) . . . . ?
N4 Ga1 Ga3 N2 -176.7(12) . . . . ?
N1 Ga1 Ga3 N2 -86.0(9) . . . . ?
Ga2 Ga1 Ga3 N2 -51.8(7) . . . . ?
Ga4 Ga1 Ga3 N2 -121.9(8) . . . . ?
C1 Ga1 Ga3 Ga2 146.2(6) . . . . ?
N4 Ga1 Ga3 Ga2 -124.9(9) . . . . ?
N2 Ga1 Ga3 Ga2 51.8(7) . . . . ?
N1 Ga1 Ga3 Ga2 -34.1(6) . . . . ?
Ga4 Ga1 Ga3 Ga2 -70.03(9) . . . . ?
C1 Ga1 Ga3 Ga4 -143.8(6) . . . . ?
N4 Ga1 Ga3 Ga4 -54.9(9) . . . . ?
N2 Ga1 Ga3 Ga4 121.9(8) . . . . ?
N1 Ga1 Ga3 Ga4 35.9(6) . . . . ?
Ga2 Ga1 Ga3 Ga4 70.03(9) . . . . ?
N2 Ga2 Ga4 C43 -175.3(5) . . . . ?
N1 Ga2 Ga4 C43 -85.4(8) . . . . ?
C7 Ga2 Ga4 C43 9.4(6) . . . . ?
N3 Ga2 Ga4 C43 97.8(7) . . . . ?
Ga3 Ga2 Ga4 C43 149.6(4) . . . . ?
Ga1 Ga2 Ga4 C43 -140.2(4) . . . . ?
N2 Ga2 Ga4 N1 -89.9(9) . . . . ?
C7 Ga2 Ga4 N1 94.8(8) . . . . ?
N3 Ga2 Ga4 N1 -176.8(10) . . . . ?
Ga3 Ga2 Ga4 N1 -124.9(7) . . . . ?
Ga1 Ga2 Ga4 N1 -54.8(7) . . . . ?
N2 Ga2 Ga4 N3 86.9(7) . . . . ?
N1 Ga2 Ga4 N3 176.8(10) . . . . ?
C7 Ga2 Ga4 N3 -88.4(7) . . . . ?
Ga3 Ga2 Ga4 N3 51.8(6) . . . . ?
Ga1 Ga2 Ga4 N3 122.0(6) . . . . ?
N2 Ga2 Ga4 N4 -0.4(8) . . . . ?
N1 Ga2 Ga4 N4 89.5(9) . . . . ?
C7 Ga2 Ga4 N4 -175.7(5) . . . . ?
N3 Ga2 Ga4 N4 -87.3(8) . . . . ?
Ga3 Ga2 Ga4 N4 -35.5(5) . . . . ?
Ga1 Ga2 Ga4 N4 34.7(5) . . . . ?
N2 Ga2 Ga4 Ga3 35.0(5) . . . . ?
N1 Ga2 Ga4 Ga3 124.9(7) . . . . ?
C7 Ga2 Ga4 Ga3 -140.3(4) . . . . ?
N3 Ga2 Ga4 Ga3 -51.8(6) . . . . ?
Ga1 Ga2 Ga4 Ga3 70.17(7) . . . . ?
N2 Ga2 Ga4 Ga1 -35.1(5) . . . . ?
N1 Ga2 Ga4 Ga1 54.8(7) . . . . ?
C7 Ga2 Ga4 Ga1 149.6(4) . . . . ?
N3 Ga2 Ga4 Ga1 -122.0(6) . . . . ?
Ga3 Ga2 Ga4 Ga1 -70.17(7) . . . . ?
N3 Ga3 Ga4 C43 -99.8(8) . . . . ?
C37 Ga3 Ga4 C43 -5.3(5) . . . . ?
N4 Ga3 Ga4 C43 81.9(8) . . . . ?
N2 Ga3 Ga4 C43 171.7(5) . . . . ?
Ga2 Ga3 Ga4 C43 -154.6(3) . . . . ?
Ga1 Ga3 Ga4 C43 134.7(3) . . . . ?
N3 Ga3 Ga4 N1 89.1(9) . . . . ?
C37 Ga3 Ga4 N1 -176.5(4) . . . . ?
N4 Ga3 Ga4 N1 -89.2(9) . . . . ?
N2 Ga3 Ga4 N1 0.5(8) . . . . ?
Ga2 Ga3 Ga4 N1 34.3(5) . . . . ?
Ga1 Ga3 Ga4 N1 -36.4(5) . . . . ?
C37 Ga3 Ga4 N3 94.5(8) . . . . ?
N4 Ga3 Ga4 N3 -178.3(11) . . . . ?
N2 Ga3 Ga4 N3 -88.6(9) . . . . ?
Ga2 Ga3 Ga4 N3 -54.8(7) . . . . ?
Ga1 Ga3 Ga4 N3 -125.5(8) . . . . ?
N3 Ga3 Ga4 N4 178.3(11) . . . . ?
C37 Ga3 Ga4 N4 -87.3(8) . . . . ?
N2 Ga3 Ga4 N4 89.7(9) . . . . ?
Ga2 Ga3 Ga4 N4 123.5(8) . . . . ?
Ga1 Ga3 Ga4 N4 52.8(7) . . . . ?
N3 Ga3 Ga4 Ga2 54.8(7) . . . . ?
C37 Ga3 Ga4 Ga2 149.2(3) . . . . ?
N4 Ga3 Ga4 Ga2 -123.5(8) . . . . ?
N2 Ga3 Ga4 Ga2 -33.8(5) . . . . ?
Ga1 Ga3 Ga4 Ga2 -70.71(8) . . . . ?
N3 Ga3 Ga4 Ga1 125.5(8) . . . . ?
C37 Ga3 Ga4 Ga1 -140.0(3) . . . . ?
N4 Ga3 Ga4 Ga1 -52.8(7) . . . . ?
N2 Ga3 Ga4 Ga1 36.9(5) . . . . ?
Ga2 Ga3 Ga4 Ga1 70.71(8) . . . . ?
C1 Ga1 Ga4 C43 8.7(6) . . . . ?
N4 Ga1 Ga4 C43 -85.8(7) . . . . ?
N2 Ga1 Ga4 C43 -176.2(5) . . . . ?
N1 Ga1 Ga4 C43 97.6(7) . . . . ?
Ga3 Ga1 Ga4 C43 -139.3(3) . . . . ?
Ga2 Ga1 Ga4 C43 150.0(3) . . . . ?
C1 Ga1 Ga4 N1 -88.9(7) . . . . ?
N4 Ga1 Ga4 N1 176.6(9) . . . . ?
N2 Ga1 Ga4 N1 86.2(8) . . . . ?
Ga3 Ga1 Ga4 N1 123.0(6) . . . . ?
Ga2 Ga1 Ga4 N1 52.4(6) . . . . ?
C1 Ga1 Ga4 N3 -178.2(5) . . . . ?
N4 Ga1 Ga4 N3 87.3(8) . . . . ?
N2 Ga1 Ga4 N3 -3.1(9) . . . . ?
N1 Ga1 Ga4 N3 -89.3(8) . . . . ?
Ga3 Ga1 Ga4 N3 33.7(5) . . . . ?
Ga2 Ga1 Ga4 N3 -36.9(5) . . . . ?
C1 Ga1 Ga4 N4 94.5(8) . . . . ?
N2 Ga1 Ga4 N4 -90.4(9) . . . . ?
N1 Ga1 Ga4 N4 -176.6(9) . . . . ?
Ga3 Ga1 Ga4 N4 -53.6(6) . . . . ?
Ga2 Ga1 Ga4 N4 -124.2(7) . . . . ?
C1 Ga1 Ga4 Ga2 -141.3(4) . . . . ?
N4 Ga1 Ga4 Ga2 124.2(7) . . . . ?
N2 Ga1 Ga4 Ga2 33.8(6) . . . . ?
N1 Ga1 Ga4 Ga2 -52.4(6) . . . . ?
Ga3 Ga1 Ga4 Ga2 70.62(7) . . . . ?
C1 Ga1 Ga4 Ga3 148.1(4) . . . . ?
N4 Ga1 Ga4 Ga3 53.6(6) . . . . ?
N2 Ga1 Ga4 Ga3 -36.8(6) . . . . ?
N1 Ga1 Ga4 Ga3 -123.0(6) . . . . ?
Ga2 Ga1 Ga4 Ga3 -70.62(7) . . . . ?
N2 Ga2 N1 C13 -133.4(15) . . . . ?
C7 Ga2 N1 C13 -0.1(18) . . . . ?
N3 Ga2 N1 C13 138.7(14) . . . . ?
Ga4 Ga2 N1 C13 136.4(17) . . . . ?
Ga3 Ga2 N1 C13 -178.3(13) . . . . ?
Ga1 Ga2 N1 C13 -133.0(17) . . . . ?
N2 Ga2 N1 Ga4 90.2(7) . . . . ?
C7 Ga2 N1 Ga4 -136.5(4) . . . . ?
N3 Ga2 N1 Ga4 2.3(7) . . . . ?
Ga3 Ga2 N1 Ga4 45.3(5) . . . . ?
Ga1 Ga2 N1 Ga4 90.6(6) . . . . ?
N2 Ga2 N1 Ga1 -0.4(7) . . . . ?
C7 Ga2 N1 Ga1 132.9(4) . . . . ?
N3 Ga2 N1 Ga1 -88.3(6) . . . . ?
Ga4 Ga2 N1 Ga1 -90.6(6) . . . . ?
Ga3 Ga2 N1 Ga1 -45.3(5) . . . . ?
C43 Ga4 N1 C13 2.0(15) . . . . ?
N3 Ga4 N1 C13 -141.5(12) . . . . ?
N4 Ga4 N1 C13 131.4(13) . . . . ?
Ga2 Ga4 N1 C13 -139.2(16) . . . . ?
Ga3 Ga4 N1 C13 175.5(11) . . . . ?
Ga1 Ga4 N1 C13 129.1(15) . . . . ?
C43 Ga4 N1 Ga2 141.3(4) . . . . ?
N3 Ga4 N1 Ga2 -2.3(7) . . . . ?
N4 Ga4 N1 Ga2 -89.3(6) . . . . ?
Ga3 Ga4 N1 Ga2 -45.3(5) . . . . ?
Ga1 Ga4 N1 Ga2 -91.7(6) . . . . ?
C43 Ga4 N1 Ga1 -127.1(4) . . . . ?
N3 Ga4 N1 Ga1 89.4(5) . . . . ?
N4 Ga4 N1 Ga1 2.3(6) . . . . ?
Ga2 Ga4 N1 Ga1 91.7(6) . . . . ?
Ga3 Ga4 N1 Ga1 46.4(4) . . . . ?
C1 Ga1 N1 C13 2.6(16) . . . . ?
N4 Ga1 N1 C13 -133.1(14) . . . . ?
N2 Ga1 N1 C13 137.9(14) . . . . ?
Ga3 Ga1 N1 C13 -177.2(12) . . . . ?
Ga2 Ga1 N1 C13 137.5(17) . . . . ?
Ga4 Ga1 N1 C13 -130.7(16) . . . . ?
C1 Ga1 N1 Ga2 -135.0(5) . . . . ?
N4 Ga1 N1 Ga2 89.3(6) . . . . ?
N2 Ga1 N1 Ga2 0.4(7) . . . . ?
Ga3 Ga1 N1 Ga2 45.3(5) . . . . ?
Ga4 Ga1 N1 Ga2 91.7(5) . . . . ?
C1 Ga1 N1 Ga4 133.3(5) . . . . ?
N4 Ga1 N1 Ga4 -2.4(6) . . . . ?
N2 Ga1 N1 Ga4 -91.3(6) . . . . ?
Ga3 Ga1 N1 Ga4 -46.5(4) . . . . ?
Ga2 Ga1 N1 Ga4 -91.7(5) . . . . ?
N1 Ga2 N2 C19 138.2(13) . . . . ?
C7 Ga2 N2 C19 0.2(15) . . . . ?
N3 Ga2 N2 C19 -131.5(13) . . . . ?
Ga4 Ga2 N2 C19 -176.9(11) . . . . ?
Ga3 Ga2 N2 C19 -132.0(15) . . . . ?
Ga1 Ga2 N2 C19 137.8(16) . . . . ?
N1 Ga2 N2 Ga3 -89.8(6) . . . . ?
C7 Ga2 N2 Ga3 132.1(4) . . . . ?
N3 Ga2 N2 Ga3 0.5(7) . . . . ?
Ga4 Ga2 N2 Ga3 -44.9(4) . . . . ?
Ga1 Ga2 N2 Ga3 -90.2(6) . . . . ?
N1 Ga2 N2 Ga1 0.4(7) . . . . ?
C7 Ga2 N2 Ga1 -137.7(4) . . . . ?
N3 Ga2 N2 Ga1 90.7(7) . . . . ?
Ga4 Ga2 N2 Ga1 45.3(5) . . . . ?
Ga3 Ga2 N2 Ga1 90.2(6) . . . . ?
N3 Ga3 N2 C19 131.5(13) . . . . ?
C37 Ga3 N2 C19 -5.3(15) . . . . ?
N4 Ga3 N2 C19 -137.8(13) . . . . ?
Ga2 Ga3 N2 C19 132.0(15) . . . . ?
Ga1 Ga3 N2 C19 -135.6(16) . . . . ?
Ga4 Ga3 N2 C19 176.8(12) . . . . ?
N3 Ga3 N2 Ga2 -0.5(7) . . . . ?
C37 Ga3 N2 Ga2 -137.3(4) . . . . ?
N4 Ga3 N2 Ga2 90.1(7) . . . . ?
Ga1 Ga3 N2 Ga2 92.4(6) . . . . ?
Ga4 Ga3 N2 Ga2 44.7(5) . . . . ?
N3 Ga3 N2 Ga1 -92.9(7) . . . . ?
C37 Ga3 N2 Ga1 130.3(4) . . . . ?
N4 Ga3 N2 Ga1 -2.3(8) . . . . ?
Ga2 Ga3 N2 Ga1 -92.4(6) . . . . ?
Ga4 Ga3 N2 Ga1 -47.7(5) . . . . ?
C1 Ga1 N2 C19 -4(2) . . . . ?
N4 Ga1 N2 C19 135.0(16) . . . . ?
N1 Ga1 N2 C19 -135.6(16) . . . . ?
Ga3 Ga1 N2 C19 133(2) . . . . ?
Ga2 Ga1 N2 C19 -135(2) . . . . ?
Ga4 Ga1 N2 C19 180.0(15) . . . . ?
C1 Ga1 N2 Ga2 131.5(5) . . . . ?
N4 Ga1 N2 Ga2 -89.8(8) . . . . ?
N1 Ga1 N2 Ga2 -0.4(7) . . . . ?
Ga3 Ga1 N2 Ga2 -92.0(6) . . . . ?
Ga4 Ga1 N2 Ga2 -44.8(6) . . . . ?
C1 Ga1 N2 Ga3 -136.5(4) . . . . ?
N4 Ga1 N2 Ga3 2.3(8) . . . . ?
N1 Ga1 N2 Ga3 91.6(6) . . . . ?
Ga2 Ga1 N2 Ga3 92.0(6) . . . . ?
Ga4 Ga1 N2 Ga3 47.3(5) . . . . ?
C37 Ga3 N3 C25 1(2) . . . . ?
N4 Ga3 N3 C25 137.4(17) . . . . ?
N2 Ga3 N3 C25 -133.8(17) . . . . ?
Ga2 Ga3 N3 C25 -134(2) . . . . ?
Ga1 Ga3 N3 C25 -178.7(16) . . . . ?
Ga4 Ga3 N3 C25 136(2) . . . . ?
C37 Ga3 N3 Ga2 135.0(3) . . . . ?
N4 Ga3 N3 Ga2 -88.4(7) . . . . ?
N2 Ga3 N3 Ga2 0.5(7) . . . . ?
Ga1 Ga3 N3 Ga2 -44.5(5) . . . . ?
Ga4 Ga3 N3 Ga2 -89.6(5) . . . . ?
C37 Ga3 N3 Ga4 -135.4(3) . . . . ?
N4 Ga3 N3 Ga4 1.2(8) . . . . ?
N2 Ga3 N3 Ga4 90.1(6) . . . . ?
Ga2 Ga3 N3 Ga4 89.6(5) . . . . ?
Ga1 Ga3 N3 Ga4 45.1(6) . . . . ?
N2 Ga2 N3 C25 140.1(12) . . . . ?
N1 Ga2 N3 C25 -129.9(12) . . . . ?
C7 Ga2 N3 C25 11.1(14) . . . . ?
Ga4 Ga2 N3 C25 -127.6(14) . . . . ?
Ga3 Ga2 N3 C25 140.5(15) . . . . ?
Ga1 Ga2 N3 C25 -175.2(11) . . . . ?
N2 Ga2 N3 Ga3 -0.5(7) . . . . ?
N1 Ga2 N3 Ga3 89.6(7) . . . . ?
C7 Ga2 N3 Ga3 -129.5(4) . . . . ?
Ga4 Ga2 N3 Ga3 91.8(6) . . . . ?
Ga1 Ga2 N3 Ga3 44.3(5) . . . . ?
N2 Ga2 N3 Ga4 -92.3(5) . . . . ?
N1 Ga2 N3 Ga4 -2.3(7) . . . . ?
C7 Ga2 N3 Ga4 138.7(4) . . . . ?
Ga3 Ga2 N3 Ga4 -91.8(6) . . . . ?
Ga1 Ga2 N3 Ga4 -47.6(4) . . . . ?
C43 Ga4 N3 C25 -12.1(17) . . . . ?
N1 Ga4 N3 C25 128.7(13) . . . . ?
N4 Ga4 N3 C25 -142.7(14) . . . . ?
Ga2 Ga4 N3 C25 126.5(15) . . . . ?
Ga3 Ga4 N3 C25 -141.5(17) . . . . ?
Ga1 Ga4 N3 C25 173.8(12) . . . . ?
C43 Ga4 N3 Ga3 129.3(4) . . . . ?
N1 Ga4 N3 Ga3 -89.8(7) . . . . ?
N4 Ga4 N3 Ga3 -1.2(7) . . . . ?
Ga2 Ga4 N3 Ga3 -92.0(6) . . . . ?
Ga1 Ga4 N3 Ga3 -44.7(6) . . . . ?
C43 Ga4 N3 Ga2 -138.6(4) . . . . ?
N1 Ga4 N3 Ga2 2.2(7) . . . . ?
N4 Ga4 N3 Ga2 90.8(6) . . . . ?
Ga3 Ga4 N3 Ga2 92.0(6) . . . . ?
Ga1 Ga4 N3 Ga2 47.3(4) . . . . ?
C1 Ga1 N4 C31 -3(2) . . . . ?
N2 Ga1 N4 C31 -143.6(16) . . . . ?
N1 Ga1 N4 C31 130.4(16) . . . . ?
Ga3 Ga1 N4 C31 -141(2) . . . . ?
Ga2 Ga1 N4 C31 173.5(15) . . . . ?
Ga4 Ga1 N4 C31 128.1(19) . . . . ?
C1 Ga1 N4 Ga3 137.8(5) . . . . ?
N2 Ga1 N4 Ga3 -2.3(8) . . . . ?
N1 Ga1 N4 Ga3 -88.2(7) . . . . ?
Ga2 Ga1 N4 Ga3 -45.2(7) . . . . ?
Ga4 Ga1 N4 Ga3 -90.6(7) . . . . ?
C1 Ga1 N4 Ga4 -131.6(5) . . . . ?
N2 Ga1 N4 Ga4 88.3(6) . . . . ?
N1 Ga1 N4 Ga4 2.4(6) . . . . ?
Ga3 Ga1 N4 Ga4 90.6(7) . . . . ?
Ga2 Ga1 N4 Ga4 45.4(5) . . . . ?
N3 Ga3 N4 C31 -128.0(18) . . . . ?
C37 Ga3 N4 C31 11(2) . . . . ?
N2 Ga3 N4 C31 143.9(17) . . . . ?
Ga2 Ga3 N4 C31 -173.0(16) . . . . ?
Ga1 Ga3 N4 C31 142(2) . . . . ?
Ga4 Ga3 N4 C31 -127(2) . . . . ?
N3 Ga3 N4 Ga1 90.3(8) . . . . ?
C37 Ga3 N4 Ga1 -130.6(4) . . . . ?
N2 Ga3 N4 Ga1 2.3(8) . . . . ?
Ga2 Ga3 N4 Ga1 45.4(7) . . . . ?
Ga4 Ga3 N4 Ga1 91.5(6) . . . . ?
N3 Ga3 N4 Ga4 -1.2(8) . . . . ?
C37 Ga3 N4 Ga4 137.9(4) . . . . ?
N2 Ga3 N4 Ga4 -89.2(7) . . . . ?
Ga2 Ga3 N4 Ga4 -46.1(5) . . . . ?
Ga1 Ga3 N4 Ga4 -91.5(6) . . . . ?
C43 Ga4 N4 C31 -3.5(15) . . . . ?
N1 Ga4 N4 C31 -137.1(13) . . . . ?
N3 Ga4 N4 C31 134.4(13) . . . . ?
Ga2 Ga4 N4 C31 179.5(11) . . . . ?
Ga3 Ga4 N4 C31 133.3(16) . . . . ?
Ga1 Ga4 N4 C31 -134.7(15) . . . . ?
C43 Ga4 N4 Ga1 131.2(4) . . . . ?
N1 Ga4 N4 Ga1 -2.4(6) . . . . ?
N3 Ga4 N4 Ga1 -90.9(7) . . . . ?
Ga2 Ga4 N4 Ga1 -45.8(5) . . . . ?
Ga3 Ga4 N4 Ga1 -92.1(6) . . . . ?
C43 Ga4 N4 Ga3 -136.7(4) . . . . ?
N1 Ga4 N4 Ga3 89.7(6) . . . . ?
N3 Ga4 N4 Ga3 1.2(7) . . . . ?
Ga2 Ga4 N4 Ga3 46.3(5) . . . . ?
Ga1 Ga4 N4 Ga3 92.1(6) . . . . ?
N4 Ga1 C1 C2 114.7(9) . . . . ?
N2 Ga1 C1 C2 -120.6(9) . . . . ?
N1 Ga1 C1 C2 -4.6(9) . . . . ?
Ga3 Ga1 C1 C2 174.9(4) . . . . ?
Ga2 Ga1 C1 C2 -60.2(7) . . . . ?
Ga4 Ga1 C1 C2 53.1(7) . . . . ?
N4 Ga1 C1 C6 -66.4(10) . . . . ?
N2 Ga1 C1 C6 58.2(10) . . . . ?
N1 Ga1 C1 C6 174.2(7) . . . . ?
Ga3 Ga1 C1 C6 -6.2(9) . . . . ?
Ga2 Ga1 C1 C6 118.7(5) . . . . ?
Ga4 Ga1 C1 C6 -128.0(5) . . . . ?
C6 C1 C2 C3 0.0 . . . . ?
Ga1 C1 C2 C3 178.8(7) . . . . ?
C1 C2 C3 C4 0.0 . . . . ?
C2 C3 C4 C5 0.0 . . . . ?
C3 C4 C5 C6 0.0 . . . . ?
C4 C5 C6 C1 0.0 . . . . ?
C2 C1 C6 C5 0.0 . . . . ?
Ga1 C1 C6 C5 -178.9(7) . . . . ?
N2 Ga2 C7 C8 47.6(7) . . . . ?
N1 Ga2 C7 C8 -73.1(8) . . . . ?
N3 Ga2 C7 C8 161.0(6) . . . . ?
Ga4 Ga2 C7 C8 -137.9(3) . . . . ?
Ga3 Ga2 C7 C8 104.0(4) . . . . ?
Ga1 Ga2 C7 C8 -8.0(5) . . . . ?
N2 Ga2 C7 C12 -130.8(6) . . . . ?
N1 Ga2 C7 C12 108.4(8) . . . . ?
N3 Ga2 C7 C12 -17.5(7) . . . . ?
Ga4 Ga2 C7 C12 43.6(5) . . . . ?
Ga3 Ga2 C7 C12 -74.4(4) . . . . ?
Ga1 Ga2 C7 C12 173.5(3) . . . . ?
C12 C7 C8 C9 0.0 . . . . ?
Ga2 C7 C8 C9 -178.5(4) . . . . ?
C7 C8 C9 C10 0.0 . . . . ?
C8 C9 C10 C11 0.0 . . . . ?
C9 C10 C11 C12 0.0 . . . . ?
C10 C11 C12 C7 0.0 . . . . ?
C8 C7 C12 C11 0.0 . . . . ?
Ga2 C7 C12 C11 178.4(4) . . . . ?
Ga2 N1 C13 C14 18.3(16) . . . . ?
Ga4 N1 C13 C14 142.4(8) . . . . ?
Ga1 N1 C13 C14 -102.9(11) . . . . ?
Ga2 N1 C13 C18 -158.9(9) . . . . ?
Ga4 N1 C13 C18 -34.7(14) . . . . ?
Ga1 N1 C13 C18 80.0(13) . . . . ?
C18 C13 C14 C15 0.0 . . . . ?
N1 C13 C14 C15 -177.2(9) . . . . ?
C13 C14 C15 C16 0.0 . . . . ?
C14 C15 C16 C17 0.0 . . . . ?
C15 C16 C17 C18 0.0 . . . . ?
C16 C17 C18 C13 0.0 . . . . ?
C14 C13 C18 C17 0.0 . . . . ?
N1 C13 C18 C17 177.1(9) . . . . ?
Ga2 N2 C19 C20 -131.6(8) . . . . ?
Ga3 N2 C19 C20 110.5(10) . . . . ?
Ga1 N2 C19 C20 -9(2) . . . . ?
Ga2 N2 C19 C24 46.1(14) . . . . ?
Ga3 N2 C19 C24 -71.8(14) . . . . ?
Ga1 N2 C19 C24 169.2(10) . . . . ?
C24 C19 C20 C21 0.0 . . . . ?
N2 C19 C20 C21 177.6(11) . . . . ?
C19 C20 C21 C22 0.0 . . . . ?
C20 C21 C22 C23 0.0 . . . . ?
C21 C22 C23 C24 0.0 . . . . ?
C22 C23 C24 C19 0.0 . . . . ?
C20 C19 C24 C23 0.0 . . . . ?
N2 C19 C24 C23 -177.7(10) . . . . ?
Ga3 N3 C25 C26 10(2) . . . . ?
Ga2 N3 C25 C26 -113.2(9) . . . . ?
Ga4 N3 C25 C26 135.8(8) . . . . ?
Ga3 N3 C25 C30 -167.8(10) . . . . ?
Ga2 N3 C25 C30 68.5(14) . . . . ?
Ga4 N3 C25 C30 -42.4(16) . . . . ?
C30 C25 C26 C27 0.0 . . . . ?
N3 C25 C26 C27 -178.3(12) . . . . ?
C25 C26 C27 C28 0.0 . . . . ?
C26 C27 C28 C29 0.0 . . . . ?
C27 C28 C29 C30 0.0 . . . . ?
C28 C29 C30 C25 0.0 . . . . ?
C26 C25 C30 C29 0.0 . . . . ?
N3 C25 C30 C29 178.2(12) . . . . ?
Ga1 N4 C31 C32 -166.0(10) . . . . ?
Ga3 N4 C31 C32 65.3(19) . . . . ?
Ga4 N4 C31 C32 -49.3(13) . . . . ?
Ga1 N4 C31 C36 13.1(19) . . . . ?
Ga3 N4 C31 C36 -115.7(14) . . . . ?
Ga4 N4 C31 C36 129.7(9) . . . . ?
C36 C31 C32 C33 0.0 . . . . ?
N4 C31 C32 C33 179.0(10) . . . . ?
C31 C32 C33 C34 0.0 . . . . ?
C32 C33 C34 C35 0.0 . . . . ?
C33 C34 C35 C36 0.0 . . . . ?
C34 C35 C36 C31 0.0 . . . . ?
C32 C31 C36 C35 0.0 . . . . ?
N4 C31 C36 C35 -179.0(10) . . . . ?
N3 Ga3 C37 C38 96.6(8) . . . . ?
N4 Ga3 C37 C38 -27.0(9) . . . . ?
N2 Ga3 C37 C38 -143.7(6) . . . . ?
Ga2 Ga3 C37 C38 160.2(3) . . . . ?
Ga1 Ga3 C37 C38 -84.3(3) . . . . ?
Ga4 Ga3 C37 C38 32.6(4) . . . . ?
N3 Ga3 C37 C42 -85.0(8) . . . . ?
N4 Ga3 C37 C42 151.3(8) . . . . ?
N2 Ga3 C37 C42 34.6(7) . . . . ?
Ga2 Ga3 C37 C42 -21.5(4) . . . . ?
Ga1 Ga3 C37 C42 94.1(3) . . . . ?
Ga4 Ga3 C37 C42 -149.1(3) . . . . ?
C42 C37 C38 C39 0.0 . . . . ?
Ga3 C37 C38 C39 178.3(3) . . . . ?
C37 C38 C39 C40 0.0 . . . . ?
C38 C39 C40 C41 0.0 . . . . ?
C39 C40 C41 C42 0.0 . . . . ?
C40 C41 C42 C37 0.0 . . . . ?
C38 C37 C42 C41 0.0 . . . . ?
Ga3 C37 C42 C41 -178.3(3) . . . . ?
N1 Ga4 C43 C44 -103.9(7) . . . . ?
N3 Ga4 C43 C44 23.9(8) . . . . ?
N4 Ga4 C43 C44 141.1(7) . . . . ?
Ga2 Ga4 C43 C44 -44.9(6) . . . . ?
Ga3 Ga4 C43 C44 87.2(5) . . . . ?
Ga1 Ga4 C43 C44 -165.3(3) . . . . ?
N1 Ga4 C43 C48 73.4(7) . . . . ?
N3 Ga4 C43 C48 -158.8(7) . . . . ?
N4 Ga4 C43 C48 -41.7(7) . . . . ?
Ga2 Ga4 C43 C48 132.3(4) . . . . ?
Ga3 Ga4 C43 C48 -95.5(4) . . . . ?
Ga1 Ga4 C43 C48 11.9(5) . . . . ?
C48 C43 C44 C45 0.0 . . . . ?
Ga4 C43 C44 C45 177.2(5) . . . . ?
C43 C44 C45 C46 0.0 . . . . ?
C44 C45 C46 C47 0.0 . . . . ?
C45 C46 C47 C48 0.0 . . . . ?
C46 C47 C48 C43 0.0 . . . . ?
C44 C43 C48 C47 0.0 . . . . ?
Ga4 C43 C48 C47 -177.3(4) . . . . ?
C54 C49 C50 C51 0.0 . . . . ?
C49 C50 C51 C52 0.0 . . . . ?
C50 C51 C52 C53 0.0 . . . . ?
C51 C52 C53 C54 0.0 . . . . ?
C52 C53 C54 C49 0.0 . . . . ?
C50 C49 C54 C53 0.0 . . . . ?
C60 C55 C56 C57 0.0 . . . . ?
C55 C56 C57 C58 0.0 . . . . ?
C56 C57 C58 C59 0.0 . . . . ?
C57 C58 C59 C60 0.0 . . . . ?
C58 C59 C60 C55 0.0 . . . . ?
C56 C55 C60 C59 0.0 . . . . ?
C63A C61 C62 C63 0.0 . . . . ?
C61 C62 C63 C61A 0.0 . . . . ?
C62 C63 C61A C62A 0.0 . . . . ?
C63 C61A C62A C63A 0.0 . . . . ?
C61A C62A C63A C61 0.0 . . . . ?
C62 C61 C63A C62A 0.0 . . . . ?
C66A C64 C65 C66 0.0 . . . . ?
C64 C65 C66 C64A 0.0 . . . . ?
C65 C66 C64A C65A 0.0 . . . . ?
C66 C64A C65A C66A 0.0 . . . . ?
C64A C65A C66A C64 0.0 . . . . ?
C65 C64 C66A C65A 0.0 . . . . ?
C69A C67 C68 C69 -2.9 . . . . ?
C67 C68 C69 C67A 2.7 . . . . ?
C68 C69 C67A C68A -2.7 . . . . ?
C69 C67A C68A C69A 2.9 . . . . ?
C68 C67 C69A C68A 2.7 . . . . ?
C67A C68A C69A C67 -2.7 . . . . ?
C69E C67D C68D C69D 5.7 . . . . ?
C67D C68D C69D C67E -5.8 . . . . ?
C68D C69D C67E C68E 6.3 . . . . ?
C69D C67E C68E C69E -5.7 . . . . ?
C68D C67D C69E C68E -6.3 . . . . ?
C67E C68E C69E C67D 5.8 . . . . ?
